data_4330352
loop_
_publ_author_name
'Sergio S. Rozenel'
'John Arnold'

_publ_section_title
;
 Bimetallic Ruthenium PNP Pincer Complex As a Platform to Model Proposed
 Intermediates in Dinitrogen Reduction to Ammonia
;
_journal_name_full 'Inorganic Chemistry'
_journal_page_first 9730
_journal_page_last 9739
_journal_paper_doi 10.1021/ic3010322
_journal_volume 51
_journal_year 2012
_chemical_absolute_configuration rm
_chemical_formula_moiety 'C32 H78 Cl2 N2 P4 Ru2, 2(B F4), C H2 Cl2'
_chemical_formula_sum 'C33 H80 B2 Cl4 F8 N2 P4 Ru2'
_chemical_formula_weight 1146.43
_chemical_name_common '[(HPNP)Ru(H2)]2(BF4)2 (7)'
_chemical_name_systematic
;
 ?
;
_space_group_IT_number 19
_symmetry_cell_setting orthorhombic
_symmetry_space_group_name_Hall 'P 2ac 2ab'
_symmetry_space_group_name_H-M 'P 21 21 21'
_atom_sites_solution_hydrogens geom
_atom_sites_solution_primary direct
_atom_sites_solution_secondary difmap
_audit_creation_method SHELXL-97
_cell_angle_alpha 90.00
_cell_angle_beta 90.00
_cell_angle_gamma 90.00
_cell_formula_units_Z 4
_cell_length_a 16.2143(6)
_cell_length_b 16.7728(7)
_cell_length_c 18.0133(7)
_cell_measurement_reflns_used 9816
_cell_measurement_temperature 100(2)
_cell_measurement_theta_max 25.38
_cell_measurement_theta_min 2.43
_cell_volume 4898.9(3)
_computing_cell_refinement 'Bruker SAINT'
_computing_data_collection 'Bruker APEX2'
_computing_data_reduction 'Bruker SAINT'
_computing_molecular_graphics ORTEP-32
_computing_publication_material WinGX
_computing_structure_refinement 'SHELXL-97 (Sheldrick, 2008)'
_computing_structure_solution 'SHELXS-97 (Sheldrick, 2008)'
_diffrn_ambient_temperature 100(2)
_diffrn_detector_area_resol_mean 8.366
_diffrn_measured_fraction_theta_full 1.000
_diffrn_measured_fraction_theta_max 0.999
_diffrn_measurement_device_type 'Bruker APEX-II CCD'
_diffrn_measurement_method 'phi and omega scans'
_diffrn_radiation_monochromator 'QUAZAR multilayer mirrors'
_diffrn_radiation_source 'microfocus sealed tube'
_diffrn_radiation_type MoK\a
_diffrn_radiation_wavelength 0.71073
_diffrn_reflns_av_R_equivalents 0.0318
_diffrn_reflns_av_sigmaI/netI 0.0222
_diffrn_reflns_limit_h_max 19
_diffrn_reflns_limit_h_min -19
_diffrn_reflns_limit_k_max 20
_diffrn_reflns_limit_k_min -20
_diffrn_reflns_limit_l_max 21
_diffrn_reflns_limit_l_min -21
_diffrn_reflns_number 62596
_diffrn_reflns_theta_full 25.00
_diffrn_reflns_theta_max 25.40
_diffrn_reflns_theta_min 1.66
_exptl_absorpt_coefficient_mu 1.023
_exptl_absorpt_correction_T_max 0.9700
_exptl_absorpt_correction_T_min 0.918
_exptl_absorpt_correction_type multi-scan
_exptl_absorpt_process_details SADABS
_exptl_crystal_colour orange
_exptl_crystal_density_diffrn 1.554
_exptl_crystal_description block
_exptl_crystal_F_000 2360
_exptl_crystal_size_max 0.13
_exptl_crystal_size_mid 0.07
_exptl_crystal_size_min 0.03
_refine_diff_density_max 1.388
_refine_diff_density_min -0.599
_refine_diff_density_rms 0.107
_refine_ls_abs_structure_details 'Flack H D (1983), Acta Cryst. A39, 876-881'
_refine_ls_abs_structure_Flack 0.49(4)
_refine_ls_extinction_method none
_refine_ls_goodness_of_fit_ref 1.103
_refine_ls_hydrogen_treatment mixed
_refine_ls_matrix_type full
_refine_ls_number_parameters 589
_refine_ls_number_reflns 8983
_refine_ls_number_restraints 7
_refine_ls_restrained_S_all 1.103
_refine_ls_R_factor_all 0.0437
_refine_ls_R_factor_gt 0.0405
_refine_ls_shift/su_max 0.003
_refine_ls_shift/su_mean 0.000
_refine_ls_structure_factor_coef Fsqd
_refine_ls_weighting_details 'calc w=1/[\s^2^(Fo^2^)+(0.0476P)^2^+16.0987P] where P=(Fo^2^+2Fc^2^)/3'
_refine_ls_weighting_scheme calc
_refine_ls_wR_factor_gt 0.1058
_refine_ls_wR_factor_ref 0.1085
_reflns_number_gt 8532
_reflns_number_total 8983
_reflns_threshold_expression >2sigma(I)
_cod_data_source_file ic3010322_si_001_07.cif
_cod_data_source_block srd513
_cod_database_code 4330352

loop_
_symmetry_equiv_pos_as_xyz
'x, y, z'
'-x+1/2, -y, z+1/2'
'-x, y+1/2, -z+1/2'
'x+1/2, -y+1/2, -z'

loop_
_atom_site_label
_atom_site_type_symbol
_atom_site_fract_x
_atom_site_fract_y
_atom_site_fract_z
_atom_site_U_iso_or_equiv
_atom_site_adp_type
_atom_site_occupancy
_atom_site_symmetry_multiplicity
_atom_site_calc_flag
_atom_site_refinement_flags
_atom_site_disorder_assembly
_atom_site_disorder_group
C1 C -0.0563(5) 0.3132(6) 0.2641(4) 0.065(3) Uani 1 1 d . . .
H1A H -0.0135 0.3476 0.2868 0.078 Uiso 1 1 calc R . .
H1B H -0.1010 0.3058 0.3009 0.078 Uiso 1 1 calc R . .
C2 C -0.0896(6) 0.3523(8) 0.1973(5) 0.083(4) Uani 1 1 d . . .
H2A H -0.1045 0.4082 0.2091 0.099 Uiso 1 1 calc R . .
H2B H -0.1401 0.3243 0.1809 0.099 Uiso 1 1 calc R . .
C3 C -0.0738(5) 0.3553(6) 0.0356(4) 0.055(2) Uani 1 1 d . . .
H3 H -0.0897 0.2982 0.0286 0.066 Uiso 1 1 calc R A 5
C4 C -0.0213(6) 0.3705(6) -0.0322(4) 0.066(3) Uani 1 1 d . D .
H4A H -0.0520 0.3553 -0.0768 0.099 Uiso 1 1 calc R . .
H4B H 0.0293 0.3388 -0.0289 0.099 Uiso 1 1 calc R . .
H4C H -0.0071 0.4272 -0.0347 0.099 Uiso 1 1 calc R . .
C6 C 0.0442(5) 0.4443(5) 0.1321(5) 0.061(2) Uani 1 1 d . . .
H6 H 0.0618 0.4462 0.1853 0.073 Uiso 1 1 calc R D .
C7 C 0.1246(6) 0.4466(5) 0.0861(4) 0.056(2) Uani 1 1 d . D .
H7A H 0.1111 0.4468 0.0331 0.084 Uiso 1 1 calc R . .
H7B H 0.1581 0.3995 0.0976 0.084 Uiso 1 1 calc R . .
H7C H 0.1557 0.4949 0.0984 0.084 Uiso 1 1 calc R . .
C8 C -0.0075(7) 0.5200(6) 0.1193(5) 0.094(4) Uani 1 1 d . D .
H8A H 0.0227 0.5665 0.1380 0.141 Uiso 1 1 calc R . .
H8B H -0.0601 0.5152 0.1457 0.141 Uiso 1 1 calc R . .
H8C H -0.0179 0.5266 0.0660 0.141 Uiso 1 1 calc R . .
C9 C -0.0861(5) 0.1730(7) 0.2339(5) 0.079(3) Uani 1 1 d . . .
H9A H -0.1323 0.1956 0.2047 0.095 Uiso 1 1 calc R . .
H9B H -0.1082 0.1561 0.2827 0.095 Uiso 1 1 calc R . .
C10 C -0.0501(6) 0.0990(7) 0.1925(4) 0.079(3) Uani 1 1 d . . .
H10A H -0.0946 0.0610 0.1796 0.095 Uiso 1 1 calc R . .
H10B H -0.0091 0.0712 0.2239 0.095 Uiso 1 1 calc R . .
C11 C -0.0836(6) 0.1445(6) 0.0389(5) 0.066(3) Uani 1 1 d . . .
H11 H -0.1202 0.1903 0.0522 0.079 Uiso 1 1 calc R . .
C12 C -0.1371(7) 0.0693(8) 0.0324(6) 0.101(5) Uani 1 1 d . . .
H12A H -0.1769 0.0761 -0.0080 0.152 Uiso 1 1 calc R . .
H12B H -0.1666 0.0606 0.0792 0.152 Uiso 1 1 calc R . .
H12C H -0.1018 0.0232 0.0219 0.152 Uiso 1 1 calc R . .
C13 C -0.0440(6) 0.1621(6) -0.0370(4) 0.070(3) Uani 1 1 d . . .
H13A H -0.0227 0.1124 -0.0583 0.105 Uiso 1 1 calc R . .
H13B H 0.0014 0.2000 -0.0306 0.105 Uiso 1 1 calc R . .
H13C H -0.0855 0.1849 -0.0703 0.105 Uiso 1 1 calc R . .
C14 C 0.0620(6) 0.0532(5) 0.0722(4) 0.062(2) Uani 1 1 d . . .
H14 H 0.0292 0.0303 0.0303 0.075 Uiso 1 1 calc R . .
C15 C 0.0760(7) -0.0149(5) 0.1247(5) 0.076(3) Uani 1 1 d . . .
H15A H 0.1045 -0.0582 0.0987 0.115 Uiso 1 1 calc R . .
H15B H 0.0228 -0.0342 0.1433 0.115 Uiso 1 1 calc R . .
H15C H 0.1099 0.0032 0.1665 0.115 Uiso 1 1 calc R . .
C16 C 0.1434(5) 0.0817(5) 0.0369(4) 0.0512(19) Uani 1 1 d . . .
H16A H 0.1802 0.1018 0.0757 0.077 Uiso 1 1 calc R . .
H16B H 0.1318 0.1244 0.0012 0.077 Uiso 1 1 calc R . .
H16C H 0.1699 0.0370 0.0112 0.077 Uiso 1 1 calc R . .
C17 C 0.2355(4) 0.2879(3) 0.4378(3) 0.0290(12) Uani 1 1 d . . .
H17A H 0.2874 0.2680 0.4601 0.035 Uiso 1 1 calc R . .
H17B H 0.1944 0.2939 0.4781 0.035 Uiso 1 1 calc R . .
C18 C 0.2506(4) 0.3668(4) 0.4026(3) 0.0356(14) Uani 1 1 d . . .
H18A H 0.2738 0.4049 0.4389 0.043 Uiso 1 1 calc R . .
H18B H 0.1987 0.3891 0.3823 0.043 Uiso 1 1 calc R . .
C22 C 0.4271(4) 0.3444(4) 0.3712(4) 0.0440(16) Uani 1 1 d . . .
H22 H 0.4311 0.2928 0.3989 0.053 Uiso 1 1 calc R . .
C23 C 0.4917(4) 0.3428(5) 0.3118(4) 0.0505(19) Uani 1 1 d . . .
H23A H 0.5005 0.3969 0.2929 0.076 Uiso 1 1 calc R . .
H23B H 0.4735 0.3081 0.2712 0.076 Uiso 1 1 calc R . .
H23C H 0.5434 0.3223 0.3325 0.076 Uiso 1 1 calc R . .
C24 C 0.4425(6) 0.4108(5) 0.4267(5) 0.067(2) Uani 1 1 d . . .
H24A H 0.4963 0.4029 0.4503 0.100 Uiso 1 1 calc R . .
H24B H 0.3992 0.4101 0.4647 0.100 Uiso 1 1 calc R . .
H24C H 0.4418 0.4622 0.4009 0.100 Uiso 1 1 calc R . .
C25 C 0.2091(4) 0.1481(4) 0.4142(3) 0.0341(14) Uani 1 1 d . . .
H25A H 0.1728 0.1123 0.3852 0.041 Uiso 1 1 calc R . .
H25B H 0.1890 0.1488 0.4661 0.041 Uiso 1 1 calc R . .
C26 C 0.2974(4) 0.1165(4) 0.4123(3) 0.0346(14) Uani 1 1 d . C .
H26A H 0.2982 0.0591 0.4251 0.041 Uiso 1 1 calc R . .
H26B H 0.3319 0.1455 0.4487 0.041 Uiso 1 1 calc R . .
C30 C 0.4516(4) 0.1349(4) 0.3306(4) 0.0410(16) Uani 1 1 d . C .
H30 H 0.4646 0.1891 0.3505 0.049 Uiso 1 1 calc R . .
C31 C 0.4972(4) 0.1277(6) 0.2567(4) 0.060(2) Uani 1 1 d . . .
H31A H 0.5566 0.1338 0.2651 0.090 Uiso 1 1 calc R . .
H31B H 0.4780 0.1694 0.2228 0.090 Uiso 1 1 calc R . .
H31C H 0.4863 0.0752 0.2349 0.090 Uiso 1 1 calc R . .
C32 C 0.4863(5) 0.0743(5) 0.3878(4) 0.057(2) Uani 1 1 d . . .
H32A H 0.4825 0.0203 0.3674 0.086 Uiso 1 1 calc R . .
H32B H 0.4542 0.0775 0.4338 0.086 Uiso 1 1 calc R . .
H32C H 0.5441 0.0870 0.3983 0.086 Uiso 1 1 calc R . .
C33 C -0.3093(4) 0.2274(4) 0.3503(3) 0.0404(15) Uani 1 1 d . . .
H33A H -0.3644 0.2264 0.3740 0.048 Uiso 1 1 calc R . .
H33B H -0.3174 0.2252 0.2959 0.048 Uiso 1 1 calc R . .
N1 N -0.0208(3) 0.2364(5) 0.2454(3) 0.0530(18) Uani 1 1 d . . .
H1 H 0.0089 0.2206 0.2870 0.064 Uiso 1 1 calc R . .
N2 N 0.2051(2) 0.2298(3) 0.3830(2) 0.0239(10) Uani 1 1 d . . .
H2 H 0.1494 0.2410 0.3761 0.029 Uiso 1 1 calc R . .
P1 P -0.01068(12) 0.35062(14) 0.12108(10) 0.0481(5) Uani 1 1 d . C .
P3 P 0.32642(10) 0.34618(9) 0.32616(8) 0.0286(3) Uani 1 1 d . . .
P4 P 0.33807(9) 0.13128(9) 0.31827(8) 0.0244(3) Uani 1 1 d . . .
P22 P -0.00162(12) 0.13758(14) 0.10894(10) 0.0465(5) Uani 1 1 d . . .
Cl1 Cl 0.15058(8) 0.14630(8) 0.23017(8) 0.0271(3) Uani 1 1 d . . .
Cl2 Cl 0.15052(9) 0.33148(9) 0.24086(8) 0.0287(3) Uani 1 1 d . . .
Cl3 Cl -0.25867(11) 0.31784(10) 0.37375(10) 0.0443(4) Uani 1 1 d . . .
Cl4 Cl -0.25327(12) 0.14388(11) 0.37868(9) 0.0482(4) Uani 1 1 d . . .
Ru1 Ru 0.06732(2) 0.24420(3) 0.15730(2) 0.02555(12) Uani 1 1 d . C .
Ru2 Ru 0.26170(2) 0.23766(2) 0.27577(2) 0.01784(10) Uani 1 1 d D C .
C19 C 0.3297(4) 0.4421(4) 0.2717(4) 0.0391(15) Uani 1 1 d . . .
H19 H 0.3815 0.4690 0.2884 0.047 Uiso 1 1 calc R . .
C20 C 0.2646(6) 0.5008(4) 0.2854(5) 0.056(2) Uani 1 1 d . . .
H20A H 0.2734 0.5475 0.2536 0.083 Uiso 1 1 calc R . .
H20B H 0.2661 0.5172 0.3376 0.083 Uiso 1 1 calc R . .
H20C H 0.2108 0.4771 0.2742 0.083 Uiso 1 1 calc R . .
C21 C 0.3425(5) 0.4275(4) 0.1907(4) 0.0446(17) Uani 1 1 d . . .
H21A H 0.2938 0.4008 0.1701 0.067 Uiso 1 1 calc R . .
H21B H 0.3911 0.3936 0.1836 0.067 Uiso 1 1 calc R . .
H21C H 0.3509 0.4785 0.1652 0.067 Uiso 1 1 calc R . .
F2 F 0.0227(2) 0.2157(3) 0.4055(2) 0.0542(12) Uani 1 1 d . . .
B1 B 0.0107(4) 0.2728(6) 0.4586(4) 0.043(2) Uani 1 1 d . . .
F3 F 0.05122(19) 0.2512(3) 0.52358(16) 0.0443(9) Uani 1 1 d . . .
F4 F -0.0719(2) 0.2829(3) 0.4732(2) 0.0618(14) Uani 1 1 d . . .
F1 F 0.0468(3) 0.3439(3) 0.4337(3) 0.0585(12) Uani 1 1 d . . .
B2 B -0.3154(5) 0.2303(8) 0.1216(5) 0.062(3) Uani 1 1 d . . .
F5 F -0.3320(8) 0.2186(11) 0.0547(5) 0.086(5) Uani 0.487(13) 1 d P B 1
F6 F -0.2451(6) 0.2945(7) 0.1117(7) 0.074(4) Uani 0.487(13) 1 d P B 1
F7 F -0.3774(9) 0.2835(15) 0.1541(9) 0.126(9) Uani 0.487(13) 1 d P B 1
F8 F -0.2866(11) 0.1921(9) 0.1743(6) 0.096(6) Uani 0.487(13) 1 d P B 1
F16 F -0.3470(9) 0.1448(12) 0.1239(14) 0.178(11) Uani 0.513(13) 1 d P B 2
F17 F -0.2634(15) 0.241(2) 0.1638(15) 0.32(2) Uani 0.513(13) 1 d P B 2
F15 F -0.3715(13) 0.2686(11) 0.1035(19) 0.174(13) Uani 0.513(13) 1 d P B 2
F18 F -0.273(2) 0.227(2) 0.057(2) 0.276(17) Uiso 0.513(13) 1 d P B 2
C29 C 0.2678(15) -0.0207(12) 0.2914(13) 0.041(7) Uani 0.300(17) 1 d P C 3
H29A H 0.2711 -0.0306 0.3450 0.061 Uiso 0.300(17) 1 calc PR C 3
H29B H 0.2739 -0.0712 0.2646 0.061 Uiso 0.300(17) 1 calc PR C 3
H29C H 0.2143 0.0031 0.2794 0.061 Uiso 0.300(17) 1 calc PR C 3
C27 C 0.3385(17) 0.0376(17) 0.2679(18) 0.026(7) Uani 0.300(17) 1 d PU C 3
H27 H 0.3924 0.0106 0.2773 0.032 Uiso 0.300(17) 1 calc PR C 3
C27A C 0.3056(9) 0.0364(7) 0.2710(7) 0.033(3) Uani 0.700(17) 1 d P C 4
H27A H 0.2443 0.0333 0.2756 0.039 Uiso 0.700(17) 1 calc PR C 4
C29A C 0.3402(7) -0.0420(5) 0.3044(6) 0.042(3) Uani 0.700(17) 1 d P C 4
H29D H 0.3262 -0.0447 0.3573 0.063 Uiso 0.700(17) 1 calc PR C 4
H29E H 0.4003 -0.0431 0.2985 0.063 Uiso 0.700(17) 1 calc PR C 4
H29F H 0.3159 -0.0877 0.2786 0.063 Uiso 0.700(17) 1 calc PR C 4
C5 C -0.1553(12) 0.395(3) 0.0379(10) 0.059(8) Uani 0.62(7) 1 d P D 5
H5A H -0.1878 0.3791 -0.0054 0.088 Uiso 0.62(7) 1 calc PR D 5
H5B H -0.1475 0.4531 0.0374 0.088 Uiso 0.62(7) 1 calc PR D 5
H5C H -0.1843 0.3797 0.0834 0.088 Uiso 0.62(7) 1 calc PR D 5
C105 C -0.135(2) 0.438(3) 0.0342(16) 0.041(9) Uani 0.38(7) 1 d P D 6
H10C H -0.1705 0.4365 -0.0100 0.061 Uiso 0.38(7) 1 calc PR D 6
H10D H -0.1009 0.4859 0.0330 0.061 Uiso 0.38(7) 1 calc PR D 6
H10E H -0.1700 0.4386 0.0788 0.061 Uiso 0.38(7) 1 calc PR D 6
C28 C 0.3253(5) 0.0419(4) 0.1849(4) 0.0458(19) Uani 1 1 d . . .
H28A H 0.3668 0.0771 0.1628 0.069 Uiso 1 1 calc R C 3
H28B H 0.2701 0.0629 0.1745 0.069 Uiso 1 1 calc R C 3
H28C H 0.3305 -0.0116 0.1635 0.069 Uiso 1 1 calc R C 3
H103 H 0.336(3) 0.257(5) 0.212(3) 0.05(2) Uiso 1 1 d D . .
H101 H 0.151(3) 0.248(4) 0.104(3) 0.023(14) Uiso 1 1 d . . .
H102 H 0.113(5) 0.247(5) 0.074(4) 0.06(2) Uiso 1 1 d . . .
H104 H 0.300(3) 0.241(3) 0.187(2) 0.002(10) Uiso 1 1 d . . .

loop_
_atom_site_aniso_label
_atom_site_aniso_U_11
_atom_site_aniso_U_22
_atom_site_aniso_U_33
_atom_site_aniso_U_23
_atom_site_aniso_U_13
_atom_site_aniso_U_12
C1 0.027(4) 0.129(8) 0.038(4) -0.010(5) 0.009(3) 0.025(4)
C2 0.050(5) 0.155(10) 0.044(5) -0.009(6) 0.004(4) 0.058(6)
C3 0.035(4) 0.103(7) 0.027(4) -0.001(4) -0.010(3) 0.019(4)
C4 0.070(6) 0.097(7) 0.031(4) 0.010(4) -0.010(4) 0.021(5)
C6 0.067(5) 0.065(5) 0.051(5) -0.005(4) -0.017(4) 0.041(4)
C7 0.078(6) 0.041(4) 0.049(5) 0.007(3) -0.013(4) 0.008(4)
C8 0.132(10) 0.107(8) 0.043(5) 0.007(5) -0.005(6) 0.077(8)
C9 0.030(4) 0.159(10) 0.048(5) 0.017(6) 0.019(4) -0.030(5)
C10 0.067(6) 0.136(9) 0.033(4) 0.006(5) 0.006(4) -0.074(6)
C11 0.048(5) 0.109(7) 0.041(4) -0.007(5) -0.022(4) -0.030(5)
C12 0.066(7) 0.181(13) 0.058(6) -0.003(7) -0.020(5) -0.082(8)
C13 0.081(7) 0.101(7) 0.028(4) 0.008(4) -0.022(4) -0.040(6)
C14 0.086(6) 0.064(5) 0.037(4) -0.005(4) -0.013(4) -0.045(5)
C15 0.103(8) 0.071(6) 0.056(5) 0.009(4) -0.023(5) -0.051(6)
C16 0.059(5) 0.058(5) 0.037(4) -0.021(3) 0.004(4) -0.008(4)
C17 0.029(3) 0.034(3) 0.024(3) -0.004(2) 0.001(2) 0.007(2)
C18 0.039(4) 0.045(3) 0.022(3) -0.010(2) -0.002(3) 0.009(3)
C22 0.035(4) 0.054(4) 0.043(4) -0.003(3) -0.014(3) 0.006(3)
C23 0.029(4) 0.063(5) 0.060(5) 0.011(4) -0.009(3) 0.014(3)
C24 0.058(5) 0.073(6) 0.070(6) -0.024(5) -0.025(5) -0.009(4)
C25 0.037(3) 0.045(4) 0.021(3) 0.008(3) 0.006(3) -0.002(3)
C26 0.045(4) 0.037(3) 0.021(3) 0.006(3) 0.004(3) 0.009(3)
C30 0.028(3) 0.059(4) 0.036(4) -0.012(3) -0.008(3) 0.014(3)
C31 0.029(4) 0.099(6) 0.052(5) -0.020(4) 0.003(3) 0.013(4)
C32 0.045(4) 0.075(5) 0.052(5) -0.008(4) -0.017(4) 0.036(4)
C33 0.028(3) 0.065(4) 0.028(3) -0.001(3) 0.001(2) -0.003(3)
N1 0.019(2) 0.123(6) 0.017(2) -0.010(3) -0.0002(18) 0.007(3)
N2 0.0140(18) 0.043(3) 0.015(2) -0.002(2) 0.0001(15) -0.0022(19)
P1 0.0315(9) 0.0862(15) 0.0265(9) -0.0103(9) -0.0098(8) 0.0290(10)
P3 0.0335(8) 0.0349(8) 0.0173(7) -0.0018(6) -0.0034(6) -0.0085(7)
P4 0.0286(8) 0.0270(7) 0.0177(7) 0.0012(6) -0.0011(6) 0.0044(6)
P22 0.0366(10) 0.0818(14) 0.0210(8) 0.0019(8) -0.0044(7) -0.0355(10)
Cl1 0.0244(7) 0.0361(7) 0.0208(6) 0.0024(6) -0.0016(6) -0.0095(5)
Cl2 0.0258(7) 0.0378(7) 0.0226(7) -0.0075(5) -0.0096(6) 0.0079(6)
Cl3 0.0374(9) 0.0554(9) 0.0402(9) 0.0057(7) 0.0067(8) 0.0028(8)
Cl4 0.0535(11) 0.0541(10) 0.0370(9) -0.0089(7) 0.0137(8) 0.0064(9)
Ru1 0.01425(18) 0.0492(3) 0.01318(18) -0.0029(2) -0.00067(14) -0.0019(2)
Ru2 0.01574(17) 0.02616(19) 0.01161(17) 0.00089(16) -0.00094(14) -0.00097(16)
C19 0.042(4) 0.028(3) 0.048(4) -0.005(3) -0.006(3) -0.002(3)
C20 0.069(6) 0.044(4) 0.054(5) 0.007(3) 0.004(4) 0.014(4)
C21 0.045(4) 0.051(4) 0.038(4) 0.018(3) 0.004(3) -0.009(3)
F2 0.035(2) 0.097(3) 0.030(2) -0.010(2) 0.0017(16) 0.001(2)
B1 0.024(3) 0.088(6) 0.018(3) 0.001(4) 0.004(3) -0.001(4)
F3 0.0313(17) 0.078(3) 0.0234(15) 0.015(2) -0.0026(13) -0.004(2)
F4 0.0191(17) 0.133(4) 0.034(2) -0.006(2) 0.0028(15) 0.002(2)
F1 0.040(2) 0.077(3) 0.059(3) 0.029(2) 0.008(2) 0.009(2)
B2 0.028(4) 0.115(9) 0.044(5) 0.018(6) -0.007(4) 0.002(5)
F5 0.075(8) 0.165(15) 0.018(4) 0.014(6) -0.021(4) -0.041(8)
F6 0.032(5) 0.098(8) 0.093(9) -0.005(6) -0.005(5) -0.022(5)
F7 0.043(8) 0.23(2) 0.110(12) -0.033(13) 0.026(9) 0.014(10)
F8 0.141(14) 0.119(11) 0.030(5) 0.040(6) -0.001(7) 0.040(10)
F16 0.086(11) 0.180(18) 0.27(3) 0.108(18) -0.094(14) -0.020(11)
F17 0.21(2) 0.46(4) 0.28(3) 0.30(3) -0.21(2) -0.22(3)
F15 0.112(16) 0.093(12) 0.32(4) 0.044(19) -0.14(2) 0.020(10)
C29 0.034(13) 0.035(12) 0.053(15) 0.003(10) 0.024(11) -0.014(10)
C27 0.025(8) 0.025(8) 0.029(8) -0.001(4) 0.000(5) 0.000(5)
C27A 0.038(7) 0.029(5) 0.031(5) -0.003(4) -0.001(6) -0.002(5)
C29A 0.058(7) 0.027(5) 0.041(6) 0.000(4) 0.008(5) 0.006(4)
C5 0.037(8) 0.09(2) 0.055(9) 0.025(10) -0.014(6) 0.007(10)
C105 0.044(14) 0.042(18) 0.036(12) 0.008(10) -0.021(10) 0.009(12)
C28 0.076(6) 0.035(4) 0.026(3) -0.010(3) 0.001(3) 0.009(4)

loop_
_atom_type_symbol
_atom_type_description
_atom_type_scat_dispersion_real
_atom_type_scat_dispersion_imag
_atom_type_scat_source
C C 0.0033 0.0016 'International Tables Vol C Tables 4.2.6.8 and 6.1.1.4'
H H 0.0000 0.0000 'International Tables Vol C Tables 4.2.6.8 and 6.1.1.4'
B B 0.0013 0.0007 'International Tables Vol C Tables 4.2.6.8 and 6.1.1.4'
N N 0.0061 0.0033 'International Tables Vol C Tables 4.2.6.8 and 6.1.1.4'
F F 0.0171 0.0103 'International Tables Vol C Tables 4.2.6.8 and 6.1.1.4'
P P 0.1023 0.0942 'International Tables Vol C Tables 4.2.6.8 and 6.1.1.4'
Cl Cl 0.1484 0.1585 'International Tables Vol C Tables 4.2.6.8 and 6.1.1.4'
Ru Ru -1.2594 0.8363 'International Tables Vol C Tables 4.2.6.8 and 6.1.1.4'

loop_
_geom_angle_atom_site_label_1
_geom_angle_atom_site_label_2
_geom_angle_atom_site_label_3
_geom_angle
N1 C1 C2 110.5(7)
N1 C1 H1A 109.5
C2 C1 H1A 109.5
N1 C1 H1B 109.5
C2 C1 H1B 109.5
H1A C1 H1B 108.1
C1 C2 P1 110.0(5)
C1 C2 H2A 109.7
P1 C2 H2A 109.7
C1 C2 H2B 109.7
P1 C2 H2B 109.7
H2A C2 H2B 108.2
C5 C3 C4 116.8(11)
C5 C3 C105 27.5(9)
C4 C3 C105 100.5(17)
C5 C3 P1 119.2(10)
C4 C3 P1 111.6(6)
C105 C3 P1 111.7(10)
C5 C3 H3 101.9
C4 C3 H3 101.9
C105 C3 H3 128.6
P1 C3 H3 101.9
C3 C4 H4A 109.5
C3 C4 H4B 109.5
H4A C4 H4B 109.5
C3 C4 H4C 109.5
H4A C4 H4C 109.5
H4B C4 H4C 109.5
C8 C6 C7 111.0(8)
C8 C6 P1 115.5(7)
C7 C6 P1 112.1(5)
C8 C6 H6 105.8
C7 C6 H6 105.8
P1 C6 H6 105.8
C6 C7 H7A 109.5
C6 C7 H7B 109.5
H7A C7 H7B 109.5
C6 C7 H7C 109.5
H7A C7 H7C 109.5
H7B C7 H7C 109.5
C6 C8 H8A 109.5
C6 C8 H8B 109.5
H8A C8 H8B 109.5
C6 C8 H8C 109.5
H8A C8 H8C 109.5
H8B C8 H8C 109.5
N1 C9 C10 111.2(6)
N1 C9 H9A 109.4
C10 C9 H9A 109.4
N1 C9 H9B 109.4
C10 C9 H9B 109.4
H9A C9 H9B 108.0
C9 C10 P22 105.9(6)
C9 C10 H10A 110.5
P22 C10 H10A 110.5
C9 C10 H10B 110.5
P22 C10 H10B 110.5
H10A C10 H10B 108.7
C12 C11 C13 109.0(7)
C12 C11 P22 114.1(7)
C13 C11 P22 108.7(6)
C12 C11 H11 108.3
C13 C11 H11 108.3
P22 C11 H11 108.3
C11 C12 H12A 109.5
C11 C12 H12B 109.5
H12A C12 H12B 109.5
C11 C12 H12C 109.5
H12A C12 H12C 109.5
H12B C12 H12C 109.5
C11 C13 H13A 109.5
C11 C13 H13B 109.5
H13A C13 H13B 109.5
C11 C13 H13C 109.5
H13A C13 H13C 109.5
H13B C13 H13C 109.5
C15 C14 C16 111.5(8)
C15 C14 P22 115.8(7)
C16 C14 P22 112.5(5)
C15 C14 H14 105.3
C16 C14 H14 105.3
P22 C14 H14 105.3
C14 C15 H15A 109.5
C14 C15 H15B 109.5
H15A C15 H15B 109.5
C14 C15 H15C 109.5
H15A C15 H15C 109.5
H15B C15 H15C 109.5
C14 C16 H16A 109.5
C14 C16 H16B 109.5
H16A C16 H16B 109.5
C14 C16 H16C 109.5
H16A C16 H16C 109.5
H16B C16 H16C 109.5
N2 C17 C18 111.0(5)
N2 C17 H17A 109.4
C18 C17 H17A 109.4
N2 C17 H17B 109.4
C18 C17 H17B 109.4
H17A C17 H17B 108.0
C17 C18 P3 104.9(4)
C17 C18 H18A 110.8
P3 C18 H18A 110.8
C17 C18 H18B 110.8
P3 C18 H18B 110.8
H18A C18 H18B 108.8
C23 C22 C24 111.6(7)
C23 C22 P3 108.0(5)
C24 C22 P3 115.4(5)
C23 C22 H22 107.2
C24 C22 H22 107.2
P3 C22 H22 107.2
C22 C23 H23A 109.5
C22 C23 H23B 109.5
H23A C23 H23B 109.5
C22 C23 H23C 109.5
H23A C23 H23C 109.5
H23B C23 H23C 109.5
C22 C24 H24A 109.5
C22 C24 H24B 109.5
H24A C24 H24B 109.5
C22 C24 H24C 109.5
H24A C24 H24C 109.5
H24B C24 H24C 109.5
N2 C25 C26 110.7(5)
N2 C25 H25A 109.5
C26 C25 H25A 109.5
N2 C25 H25B 109.5
C26 C25 H25B 109.5
H25A C25 H25B 108.1
C25 C26 P4 108.1(4)
C25 C26 H26A 110.1
P4 C26 H26A 110.1
C25 C26 H26B 110.1
P4 C26 H26B 110.1
H26A C26 H26B 108.4
C31 C30 C32 110.6(6)
C31 C30 P4 111.9(5)
C32 C30 P4 114.7(6)
C31 C30 H30 106.3
C32 C30 H30 106.3
P4 C30 H30 106.3
C30 C31 H31A 109.5
C30 C31 H31B 109.5
H31A C31 H31B 109.5
C30 C31 H31C 109.5
H31A C31 H31C 109.5
H31B C31 H31C 109.5
C30 C32 H32A 109.5
C30 C32 H32B 109.5
H32A C32 H32B 109.5
C30 C32 H32C 109.5
H32A C32 H32C 109.5
H32B C32 H32C 109.5
Cl4 C33 Cl3 112.0(3)
Cl4 C33 H33A 109.2
Cl3 C33 H33A 109.2
Cl4 C33 H33B 109.2
Cl3 C33 H33B 109.2
H33A C33 H33B 107.9
C1 N1 C9 112.2(6)
C1 N1 Ru1 112.5(5)
C9 N1 Ru1 114.2(5)
C1 N1 H1 105.7
C9 N1 H1 105.7
Ru1 N1 H1 105.7
C17 N2 C25 110.0(4)
C17 N2 Ru2 114.8(3)
C25 N2 Ru2 112.3(3)
C17 N2 H2 106.3
C25 N2 H2 106.3
Ru2 N2 H2 106.3
C6 P1 C3 108.9(4)
C6 P1 C2 103.9(5)
C3 P1 C2 103.4(4)
C6 P1 Ru1 111.9(2)
C3 P1 Ru1 125.3(3)
C2 P1 Ru1 100.4(3)
C22 P3 C18 105.2(3)
C22 P3 C19 102.8(3)
C18 P3 C19 104.1(3)
C22 P3 Ru2 125.0(2)
C18 P3 Ru2 97.9(2)
C19 P3 Ru2 119.0(2)
C27 P4 C26 110.2(10)
C27 P4 C30 94.9(9)
C26 P4 C30 104.5(3)
C27 P4 C27A 16.5(7)
C26 P4 C27A 101.7(5)
C30 P4 C27A 111.1(5)
C27 P4 Ru2 120.4(10)
C26 P4 Ru2 102.6(2)
C30 P4 Ru2 123.3(3)
C27A P4 Ru2 110.8(4)
C10 P22 C11 106.2(4)
C10 P22 C14 105.2(5)
C11 P22 C14 101.7(4)
C10 P22 Ru1 100.1(3)
C11 P22 Ru1 124.6(4)
C14 P22 Ru1 117.2(3)
Ru1 Cl1 Ru2 99.15(5)
Ru2 Cl2 Ru1 100.02(5)
N1 Ru1 P22 84.73(19)
N1 Ru1 P1 83.7(2)
P22 Ru1 P1 103.43(7)
N1 Ru1 Cl2 87.10(17)
P22 Ru1 Cl2 162.70(6)
P1 Ru1 Cl2 90.76(6)
N1 Ru1 Cl1 86.03(18)
P22 Ru1 Cl1 87.15(6)
P1 Ru1 Cl1 164.45(6)
Cl2 Ru1 Cl1 77.08(4)
N1 Ru1 H101 167(2)
P22 Ru1 H101 102(2)
P1 Ru1 H101 105(2)
Cl2 Ru1 H101 84(2)
Cl1 Ru1 H101 83(2)
N1 Ru1 H102 164(3)
P22 Ru1 H102 84(3)
P1 Ru1 H102 88(3)
Cl2 Ru1 H102 107(3)
Cl1 Ru1 H102 105(3)
H101 Ru1 H102 28(3)
N2 Ru2 P3 83.58(13)
N2 Ru2 P4 83.27(13)
P3 Ru2 P4 103.76(5)
N2 Ru2 Cl2 87.49(13)
P3 Ru2 Cl2 85.93(6)
P4 Ru2 Cl2 165.72(6)
N2 Ru2 Cl1 87.11(12)
P3 Ru2 Cl1 161.22(6)
P4 Ru2 Cl1 91.25(5)
Cl2 Ru2 Cl1 77.38(4)
N2 Ru2 H103 158(3)
P3 Ru2 H103 78(3)
P4 Ru2 H103 89(3)
Cl2 Ru2 H103 103(3)
Cl1 Ru2 H103 114(3)
N2 Ru2 H104 175.4(16)
P3 Ru2 H104 100.4(17)
P4 Ru2 H104 97.9(15)
Cl2 Ru2 H104 90.5(15)
Cl1 Ru2 H104 88.4(16)
H103 Ru2 H104 27(2)
C20 C19 C21 112.0(7)
C20 C19 P3 117.8(5)
C21 C19 P3 111.9(5)
C20 C19 H19 104.6
C21 C19 H19 104.6
P3 C19 H19 104.6
C19 C20 H20A 109.5
C19 C20 H20B 109.5
H20A C20 H20B 109.5
C19 C20 H20C 109.5
H20A C20 H20C 109.5
H20B C20 H20C 109.5
C19 C21 H21A 109.5
C19 C21 H21B 109.5
H21A C21 H21B 109.5
C19 C21 H21C 109.5
H21A C21 H21C 109.5
H21B C21 H21C 109.5
F2 B1 F4 111.0(6)
F2 B1 F3 109.9(7)
F4 B1 F3 109.3(5)
F2 B1 F1 108.3(5)
F4 B1 F1 111.2(7)
F3 B1 F1 107.0(6)
F17 B2 F15 132(3)
F17 B2 F8 45.5(13)
F15 B2 F8 143(2)
F17 B2 F5 145(2)
F15 B2 F5 69.3(16)
F8 B2 F5 137.8(16)
F17 B2 F18 102(2)
F15 B2 F18 100(2)
F8 B2 F18 116.6(19)
F5 B2 F18 43.3(16)
F17 B2 F7 98(2)
F15 B2 F7 40.3(17)
F8 B2 F7 105.6(12)
F5 B2 F7 109.4(12)
F18 B2 F7 136(2)
F17 B2 F16 112.4(18)
F15 B2 F16 105.4(12)
F8 B2 F16 67.6(12)
F5 B2 F16 78.8(13)
F18 B2 F16 99(2)
F7 B2 F16 109.4(14)
F17 B2 F6 55.6(11)
F15 B2 F6 99.0(14)
F8 B2 F6 99.7(12)
F5 B2 F6 98.8(9)
F18 B2 F6 64.2(17)
F7 B2 F6 97.1(12)
F16 B2 F6 152.7(11)
C27 C29 H29A 109.5
C27 C29 H29B 109.5
H29A C29 H29B 109.5
C27 C29 H29C 109.5
H29A C29 H29C 109.5
H29B C29 H29C 109.5
C28 C27 C29 101(2)
C28 C27 P4 117.0(18)
C29 C27 P4 113.8(19)
C28 C27 H27 108.1
C29 C27 H27 108.1
P4 C27 H27 108.1
C29A C27A C28 110.9(9)
C29A C27A P4 116.1(9)
C28 C27A P4 109.7(7)
C29A C27A H27A 106.5
C28 C27A H27A 106.5
P4 C27A H27A 106.5
C27A C29A H29D 109.5
C27A C29A H29E 109.5
H29D C29A H29E 109.5
C27A C29A H29F 109.5
H29D C29A H29F 109.5
H29E C29A H29F 109.5
C3 C5 H5A 109.5
C3 C5 H5B 109.5
C3 C5 H5C 109.5
C3 C105 H10C 109.5
C3 C105 H10D 109.5
C3 C105 H10E 109.5
C27 C28 C27A 19.7(9)
C27 C28 H28A 109.5
C27A C28 H28A 124.8
C27 C28 H28B 109.5
C27A C28 H28B 91.3
H28A C28 H28B 109.5
C27 C28 H28C 109.5
C27A C28 H28C 110.4
H28A C28 H28C 109.5
H28B C28 H28C 109.5

loop_
_geom_bond_atom_site_label_1
_geom_bond_atom_site_label_2
_geom_bond_distance
C1 N1 1.452(11)
C1 C2 1.472(12)
C1 H1A 0.9900
C1 H1B 0.9900
C2 P1 1.877(9)
C2 H2A 0.9900
C2 H2B 0.9900
C3 C5 1.480(19)
C3 C4 1.509(12)
C3 C105 1.71(3)
C3 P1 1.851(7)
C3 H3 1.0000
C4 H4A 0.9800
C4 H4B 0.9800
C4 H4C 0.9800
C6 C8 1.539(11)
C6 C7 1.546(12)
C6 P1 1.817(10)
C6 H6 1.0000
C7 H7A 0.9800
C7 H7B 0.9800
C7 H7C 0.9800
C8 H8A 0.9800
C8 H8B 0.9800
C8 H8C 0.9800
C9 N1 1.516(11)
C9 C10 1.562(15)
C9 H9A 0.9900
C9 H9B 0.9900
C10 P22 1.817(7)
C10 H10A 0.9900
C10 H10B 0.9900
C11 C12 1.535(12)
C11 C13 1.538(12)
C11 P22 1.836(8)
C11 H11 1.0000
C12 H12A 0.9800
C12 H12B 0.9800
C12 H12C 0.9800
C13 H13A 0.9800
C13 H13B 0.9800
C13 H13C 0.9800
C14 C15 1.501(12)
C14 C16 1.541(11)
C14 P22 1.872(10)
C14 H14 1.0000
C15 H15A 0.9800
C15 H15B 0.9800
C15 H15C 0.9800
C16 H16A 0.9800
C16 H16B 0.9800
C16 H16C 0.9800
C17 N2 1.472(7)
C17 C18 1.488(8)
C17 H17A 0.9900
C17 H17B 0.9900
C18 P3 1.878(6)
C18 H18A 0.9900
C18 H18B 0.9900
C22 C23 1.498(10)
C22 C24 1.517(10)
C22 P3 1.823(7)
C22 H22 1.0000
C23 H23A 0.9800
C23 H23B 0.9800
C23 H23C 0.9800
C24 H24A 0.9800
C24 H24B 0.9800
C24 H24C 0.9800
C25 N2 1.482(8)
C25 C26 1.528(9)
C25 H25A 0.9900
C25 H25B 0.9900
C26 P4 1.834(6)
C26 H26A 0.9900
C26 H26B 0.9900
C30 C31 1.528(10)
C30 C32 1.552(10)
C30 P4 1.855(6)
C30 H30 1.0000
C31 H31A 0.9800
C31 H31B 0.9800
C31 H31C 0.9800
C32 H32A 0.9800
C32 H32B 0.9800
C32 H32C 0.9800
C33 Cl4 1.746(7)
C33 Cl3 1.776(7)
C33 H33A 0.9900
C33 H33B 0.9900
N1 Ru1 2.139(5)
N1 H1 0.9300
N2 Ru2 2.143(4)
N2 H2 0.9300
P1 Ru1 2.283(2)
P3 C19 1.886(7)
P3 Ru2 2.2887(15)
P4 C27 1.81(3)
P4 C27A 1.881(11)
P4 Ru2 2.3028(15)
P22 Ru1 2.2817(19)
Cl1 Ru1 2.4984(14)
Cl1 Ru2 2.5037(13)
Cl2 Ru2 2.4742(14)
Cl2 Ru1 2.4959(14)
Ru1 H101 1.67(5)
Ru1 H102 1.68(7)
Ru2 H103 1.69(2)
Ru2 H104 1.71(4)
C19 C20 1.464(10)
C19 C21 1.494(10)
C19 H19 1.0000
C20 H20A 0.9800
C20 H20B 0.9800
C20 H20C 0.9800
C21 H21A 0.9800
C21 H21B 0.9800
C21 H21C 0.9800
F2 B1 1.366(9)
B1 F4 1.375(8)
B1 F3 1.391(8)
B1 F1 1.403(10)
B2 F17 1.149(18)
B2 F15 1.160(16)
B2 F8 1.236(14)
B2 F5 1.250(13)
B2 F18 1.35(4)
B2 F7 1.47(2)
B2 F16 1.52(2)
B2 F6 1.579(14)
C29 C27 1.56(3)
C29 H29A 0.9800
C29 H29B 0.9800
C29 H29C 0.9800
C27 C28 1.51(3)
C27 H27 1.0000
C27A C29A 1.551(15)
C27A C28 1.586(14)
C27A H27A 1.0000
C29A H29D 0.9800
C29A H29E 0.9800
C29A H29F 0.9800
C5 H5A 0.9800
C5 H5B 0.9800
C5 H5C 0.9800
C105 H10C 0.9800
C105 H10D 0.9800
C105 H10E 0.9800
C28 H28A 0.9800
C28 H28B 0.9800
C28 H28C 0.9800
